data_4308052
loop_
_publ_author_name
'Sine A. Johannesen'
'Bent O. Petersen'
'Jens \/O. Duus'
'Troels Skrydstrup'

_publ_contact_author 'Overgaard, Jacob'
_publ_contact_author_address
;
Department of Chemistry
University of Aarhus
Langelandsgade 140
DK-8000 Aarhus C
Denmark
;
_publ_contact_author_email jacobo@chem.au.dk
_publ_section_title
;
Studies Directed to Understanding the Structure of Chitosan-Metal
Complexes: Investigations of Mono- and Disaccharide Models with
Platinum(II) Group Metals
;
_journal_name_full 'Inorganic Chemistry'
_journal_page_first 4326
_journal_page_last 4335
_journal_paper_doi 10.1021/ic070016r
_journal_volume 46
_journal_year 2007
_chemical_absolute_configuration ad
_chemical_compound_source 'synthesis as described'
_chemical_formula_moiety 'C26 H42 Cl2 N2 O16 Pt1'
_chemical_formula_sum 'C26 H42 Cl2 N2 O16 Pt'
_chemical_formula_weight 904.61
_chemical_name_systematic
;
 ?
;
_space_group_IT_number 5
_symmetry_cell_setting monoclinic
_symmetry_Int_Tables_number 5
_symmetry_space_group_name_Hall 'C 2y'
_symmetry_space_group_name_H-M 'C 1 2 1'
_atom_sites_solution_hydrogens geom
_atom_sites_solution_primary direct
_atom_sites_solution_secondary difmap
_audit_creation_date 2006-09-29T09:33:24-00:00
_audit_creation_method 'WinGX routine CIF_UPDATE'
_cell_angle_alpha 90
_cell_angle_beta 94.2051(10)
_cell_angle_gamma 90
_cell_formula_units_Z 4
_cell_length_a 36.9313(10)
_cell_length_b 5.5130(2)
_cell_length_c 17.4561(6)
_cell_measurement_reflns_used 5418
_cell_measurement_temperature 293(2)
_cell_measurement_theta_max 21.395
_cell_measurement_theta_min 2.34
_cell_measurement_wavelength 0.71073
_cell_volume 3544.5(2)
_computing_cell_refinement 'Saint+ (Bruker-Nonius, 2006)'
_computing_data_collection 'Apex2 (Bruker-Nonius, 2006)'
_computing_data_reduction 'Saint+ (Bruker-Nonius, 2006)'
_computing_molecular_graphics 'Ortep-3 for Windows (Farrugia, 1997)'
_computing_publication_material 'WinGX publication routines (Farrugia, 1999)'
_computing_structure_refinement 'SHELXL-97 (Sheldrick, 1997)'
_computing_structure_solution 'SHELXS-86 (Sheldrick, 1986)'
_diffrn_ambient_temperature 293(2)
_diffrn_detector_area_resol_mean 83.33
_diffrn_measured_fraction_theta_full 0.98
_diffrn_measured_fraction_theta_max 0.98
_diffrn_measurement_device_type 'Bruker X8 APEX-II diffractometer'
_diffrn_measurement_method '\f-scans and \w-scans'
_diffrn_radiation_monochromator graphite
_diffrn_radiation_probe x-ray
_diffrn_radiation_type MoK\a
_diffrn_radiation_wavelength 0.71073
_diffrn_reflns_av_R_equivalents 0.0631
_diffrn_reflns_av_unetI/netI 0.0539
_diffrn_reflns_limit_h_max 40
_diffrn_reflns_limit_h_min -39
_diffrn_reflns_limit_k_max 6
_diffrn_reflns_limit_k_min -6
_diffrn_reflns_limit_l_max 19
_diffrn_reflns_limit_l_min -19
_diffrn_reflns_number 24018
_diffrn_reflns_theta_full 23.28
_diffrn_reflns_theta_max 23.28
_diffrn_reflns_theta_min 3.44
_diffrn_source 'fine-focus sealed tube'
_diffrn_standards_number 0
_exptl_absorpt_coefficient_mu 4.18
_exptl_absorpt_correction_type none
_exptl_crystal_colour colorless
_exptl_crystal_density_diffrn 1.695
_exptl_crystal_density_method 'not measured'
_exptl_crystal_description rod
_exptl_crystal_F_000 1808
_exptl_crystal_size_max 0.35
_exptl_crystal_size_mid 0.1
_exptl_crystal_size_min 0.08
_refine_diff_density_max 0.377
_refine_diff_density_min -0.556
_refine_diff_density_rms 0.077
_refine_ls_abs_structure_details 'Flack H D (1983), Acta Cryst. A39, 876-881'
_refine_ls_abs_structure_Flack -0.008(6)
_refine_ls_extinction_method none
_refine_ls_goodness_of_fit_ref 1.019
_refine_ls_hydrogen_treatment mixed
_refine_ls_matrix_type full
_refine_ls_number_parameters 444
_refine_ls_number_reflns 5041
_refine_ls_number_restraints 7
_refine_ls_restrained_S_all 1.018
_refine_ls_R_factor_all 0.0375
_refine_ls_R_factor_gt 0.0292
_refine_ls_shift/su_max 0.002
_refine_ls_shift/su_mean 0
_refine_ls_structure_factor_coef Fsqd
_refine_ls_weighting_details 'calc w=1/[\s^2^(Fo^2^)+(0.0158P)^2^+0.0000P] where P=(Fo^2^+2Fc^2^)/3'
_refine_ls_weighting_scheme calc
_refine_ls_wR_factor_gt 0.0488
_refine_ls_wR_factor_ref 0.0507
_reflns_number_gt 4509
_reflns_number_total 5041
_reflns_threshold_expression >2sigma(I)
_cod_data_source_file ic070016rsi20070104_022128.cif
_cod_data_source_block 06jo0038_0m
_cod_database_code 4308052
_refine_friedel_coverage 0.792

loop_
_symmetry_equiv_pos_as_xyz
'x, y, z'
'-x, y, -z'
'x+1/2, y+1/2, z'
'-x+1/2, y+1/2, -z'

loop_
_atom_site_label
_atom_site_type_symbol
_atom_site_fract_x
_atom_site_fract_y
_atom_site_fract_z
_atom_site_U_iso_or_equiv
_atom_site_adp_type
_atom_site_occupancy
_atom_site_symmetry_multiplicity
_atom_site_calc_flag
_atom_site_refinement_flags
_atom_site_disorder_assembly
_atom_site_disorder_group
Cl2 Cl 0.36474(5) 0.8048(3) 0.14179(9) 0.0410(4) Uani 1 1 d . . .
Cl4 Cl 0.34954(5) 0.3283(4) 0.35256(10) 0.0470(5) Uani 1 1 d . . .
Pt1 Pt 0.357997(5) 0.56209(8) 0.246862(11) 0.02948(7) Uani 1 1 d . . .
N1A N 0.39948(14) 0.3266(10) 0.2270(3) 0.0328(13) Uani 1 1 d D . .
H3 H 0.3911(17) 0.212(7) 0.188(2) 0.049 Uiso 1 1 d D . .
H4 H 0.4031(16) 0.238(8) 0.2731(16) 0.049 Uiso 1 1 d D . .
C1A C 0.43662(18) 0.4009(12) 0.2089(4) 0.0330(17) Uani 1 1 d . . .
H1A H 0.4533 0.2692 0.2248 0.04 Uiso 1 1 calc R . .
C2A C 0.43943(17) 0.4445(12) 0.1233(3) 0.0356(17) Uani 1 1 d . . .
H2A H 0.4231 0.5754 0.1049 0.043 Uiso 1 1 calc R . .
C3A C 0.48715(19) 0.7264(13) 0.1461(4) 0.0394(19) Uani 1 1 d . . .
H3A H 0.47 0.8543 0.1291 0.047 Uiso 1 1 calc R . .
C4A C 0.48700(17) 0.6954(11) 0.2318(3) 0.0347(17) Uani 1 1 d . . .
H4A H 0.5038 0.5652 0.2484 0.042 Uiso 1 1 calc R . .
C5A C 0.44934(17) 0.6288(10) 0.2517(3) 0.030(2) Uani 1 1 d . . .
H5A H 0.4326 0.7627 0.2384 0.036 Uiso 1 1 calc R . .
C6A C 0.4238(3) 0.2539(18) 0.0048(4) 0.088(3) Uani 1 1 d . . .
H6A H 0.4069 0.3833 -0.0067 0.131 Uiso 1 1 calc R . .
H6B H 0.4139 0.1047 -0.0159 0.131 Uiso 1 1 calc R . .
H6C H 0.4462 0.2887 -0.0176 0.131 Uiso 1 1 calc R . .
C7A C 0.52443(19) 0.7873(15) 0.1208(4) 0.051(2) Uani 1 1 d . . .
H7A H 0.5242 0.7787 0.0652 0.061 Uiso 1 1 calc R . .
H7B H 0.531 0.9512 0.1365 0.061 Uiso 1 1 calc R . .
C8A C 0.5825(2) 0.7031(17) 0.1798(5) 0.057(2) Uani 1 1 d . . .
C9A C 0.6054(2) 0.514(2) 0.2190(5) 0.083(4) Uani 1 1 d . . .
H9A H 0.6304 0.5616 0.22 0.125 Uiso 1 1 calc R . .
H9B H 0.6021 0.3634 0.1919 0.125 Uiso 1 1 calc R . .
H9C H 0.5985 0.4945 0.2706 0.125 Uiso 1 1 calc R . .
C10A C 0.5235(3) 0.9015(17) 0.3300(5) 0.054(2) Uani 1 1 d . . .
C11A C 0.5311(3) 1.1405(15) 0.3640(6) 0.096(4) Uani 1 1 d . . .
H11A H 0.546 1.1222 0.4111 0.144 Uiso 1 1 calc R . .
H11B H 0.5086 1.2178 0.3744 0.144 Uiso 1 1 calc R . .
H11C H 0.5436 1.2384 0.3289 0.144 Uiso 1 1 calc R . .
C12A C 0.4367(2) 0.7464(18) 0.3800(5) 0.057(2) Uani 1 1 d . . .
C13A C 0.4366(2) 0.6492(18) 0.4595(4) 0.092(4) Uani 1 1 d . . .
H13A H 0.4253 0.7645 0.4914 0.139 Uiso 1 1 calc R . .
H13B H 0.4611 0.621 0.4797 0.139 Uiso 1 1 calc R . .
H13C H 0.4233 0.4995 0.4588 0.139 Uiso 1 1 calc R . .
O1A O 0.47635(12) 0.5032(9) 0.1102(2) 0.0392(16) Uani 1 1 d . . .
O2A O 0.43041(13) 0.2316(9) 0.0858(2) 0.0483(13) Uani 1 1 d . . .
O3A O 0.55062(12) 0.6189(11) 0.1547(3) 0.0542(18) Uani 1 1 d . . .
O4A O 0.59191(16) 0.9060(13) 0.1710(4) 0.100(2) Uani 1 1 d . . .
O5A O 0.49869(12) 0.9174(7) 0.2683(3) 0.0414(12) Uani 1 1 d . . .
O6A O 0.5370(2) 0.7189(11) 0.3502(4) 0.113(3) Uani 1 1 d . . .
O7A O 0.44908(10) 0.5739(17) 0.33257(19) 0.0427(10) Uani 1 1 d . . .
O8A O 0.42836(17) 0.9437(12) 0.3590(3) 0.0787(19) Uani 1 1 d . . .
N1B N 0.31654(15) 0.7914(10) 0.2721(3) 0.0378(14) Uani 1 1 d D . .
H1 H 0.3252(17) 0.866(9) 0.3184(19) 0.057 Uiso 1 1 d D . .
H2 H 0.3079(17) 0.914(8) 0.237(2) 0.057 Uiso 1 1 d D . .
C1B C 0.28091(16) 0.6838(11) 0.2877(3) 0.0299(16) Uani 1 1 d . . .
H1B H 0.2852 0.5305 0.3153 0.036 Uiso 1 1 calc R . .
C2B C 0.25979(18) 0.8558(12) 0.3381(4) 0.0369(17) Uani 1 1 d . . .
H2B H 0.2549 1.0103 0.3116 0.044 Uiso 1 1 calc R . .
C3B C 0.20249(17) 0.7043(12) 0.2887(4) 0.0379(17) Uani 1 1 d . . .
H3B H 0.198 0.8607 0.2631 0.046 Uiso 1 1 calc R . .
C4B C 0.22090(14) 0.535(2) 0.2338(3) 0.0349(19) Uani 1 1 d . . .
H4B H 0.2237 0.3721 0.256 0.042 Uiso 1 1 calc R . .
C5B C 0.25728(17) 0.6344(11) 0.2149(4) 0.038(2) Uani 1 1 d . . .
H5B H 0.2539 0.7839 0.1848 0.045 Uiso 1 1 calc R . .
C6B C 0.26961(19) 1.095(2) 0.4488(4) 0.061(3) Uani 1 1 d . . .
H6D H 0.2708 1.2399 0.4188 0.092 Uiso 1 1 calc R . .
H6E H 0.2853 1.11 0.4948 0.092 Uiso 1 1 calc R . .
H6F H 0.2451 1.0693 0.4621 0.092 Uiso 1 1 calc R . .
C7B C 0.16740(19) 0.611(2) 0.3143(4) 0.055(3) Uani 1 1 d . . .
H7C H 0.1562 0.7344 0.3443 0.066 Uiso 1 1 calc R . .
H7D H 0.151 0.5752 0.2697 0.066 Uiso 1 1 calc R . .
C8B C 0.1494(3) 0.352(2) 0.4113(5) 0.074(3) Uani 1 1 d . . .
C9B C 0.1591(2) 0.1357(16) 0.4579(4) 0.083(4) Uani 1 1 d . . .
H9D H 0.1633 0.1819 0.5109 0.124 Uiso 1 1 calc R . .
H9E H 0.1808 0.064 0.4407 0.124 Uiso 1 1 calc R . .
H9F H 0.1396 0.0203 0.4527 0.124 Uiso 1 1 calc R . .
C10B C 0.1884(2) 0.3101(16) 0.1334(4) 0.0465(19) Uani 1 1 d . . .
C11B C 0.1646(2) 0.3407(15) 0.0615(4) 0.060(2) Uani 1 1 d . . .
H11D H 0.1792 0.3377 0.0182 0.09 Uiso 1 1 calc R . .
H11E H 0.1521 0.4931 0.0628 0.09 Uiso 1 1 calc R . .
H11F H 0.1473 0.2111 0.057 0.09 Uiso 1 1 calc R . .
C12B C 0.2805(2) 0.5008(16) 0.0977(5) 0.046(3) Uani 1 1 d . . .
C13B C 0.2987(2) 0.2987(15) 0.0601(4) 0.060(2) Uani 1 1 d . . .
H13D H 0.2999 0.3343 0.0065 0.09 Uiso 1 1 calc R . .
H13E H 0.2851 0.1519 0.0657 0.09 Uiso 1 1 calc R . .
H13F H 0.3228 0.2787 0.0838 0.09 Uiso 1 1 calc R . .
O1B O 0.22659(12) 0.7424(8) 0.3556(2) 0.0397(12) Uani 1 1 d . . .
O2B O 0.28090(13) 0.8926(9) 0.4051(3) 0.0462(13) Uani 1 1 d . . .
O3B O 0.17316(14) 0.3961(10) 0.3596(3) 0.0613(16) Uani 1 1 d . . .
O4B O 0.1238(2) 0.4813(17) 0.4153(5) 0.154(5) Uani 1 1 d . . .
O5B O 0.19726(10) 0.5289(13) 0.1637(2) 0.0417(14) Uani 1 1 d . . .
O6B O 0.19861(18) 0.1238(10) 0.1610(3) 0.090(2) Uani 1 1 d . . .
O7B O 0.27481(13) 0.4534(8) 0.1710(3) 0.0449(13) Uani 1 1 d . . .
O8B O 0.27145(17) 0.6925(12) 0.0673(3) 0.0636(18) Uani 1 1 d . . .

loop_
_atom_site_aniso_label
_atom_site_aniso_U_11
_atom_site_aniso_U_22
_atom_site_aniso_U_33
_atom_site_aniso_U_23
_atom_site_aniso_U_13
_atom_site_aniso_U_12
Cl2 0.0407(11) 0.0424(12) 0.0402(10) 0.0079(9) 0.0049(8) 0.0049(9)
Cl4 0.0501(12) 0.0490(13) 0.0434(11) 0.0105(10) 0.0131(9) 0.0063(10)
Pt1 0.02658(12) 0.03040(12) 0.03161(11) -0.0032(2) 0.00308(8) -0.0002(2)
N1A 0.035(4) 0.031(3) 0.033(3) 0.005(3) 0.004(3) 0.000(3)
C1A 0.025(4) 0.032(5) 0.043(4) 0.006(3) 0.003(3) 0.005(3)
C2A 0.029(4) 0.041(4) 0.038(4) -0.002(3) 0.003(3) 0.002(3)
C3A 0.028(5) 0.035(5) 0.055(5) 0.008(4) 0.007(4) -0.002(3)
C4A 0.036(4) 0.035(4) 0.032(4) -0.004(3) -0.003(3) 0.001(3)
C5A 0.028(4) 0.029(6) 0.033(4) -0.004(3) 0.003(3) 0.003(3)
C6A 0.104(8) 0.106(8) 0.051(5) -0.036(5) -0.006(5) -0.004(6)
C7A 0.037(5) 0.060(5) 0.054(5) 0.016(4) 0.000(4) -0.006(4)
C8A 0.036(5) 0.058(6) 0.077(6) 0.004(5) 0.003(4) -0.006(5)
C9A 0.045(5) 0.090(12) 0.113(7) 0.030(7) 0.000(5) 0.006(6)
C10A 0.065(6) 0.032(6) 0.063(6) 0.003(5) -0.024(5) -0.006(5)
C11A 0.117(9) 0.050(9) 0.112(9) -0.012(6) -0.055(7) -0.003(5)
C12A 0.051(6) 0.068(7) 0.050(5) -0.015(5) -0.002(4) 0.001(5)
C13A 0.117(8) 0.136(13) 0.025(4) -0.012(5) 0.012(4) -0.004(6)
O1A 0.031(3) 0.046(5) 0.041(3) -0.005(2) 0.009(2) -0.002(2)
O2A 0.050(3) 0.057(4) 0.038(3) -0.013(3) 0.005(2) -0.001(3)
O3A 0.028(3) 0.051(6) 0.083(3) 0.007(3) -0.001(2) -0.005(3)
O4A 0.057(4) 0.075(5) 0.161(7) 0.034(5) -0.034(4) -0.023(4)
O5A 0.040(3) 0.028(3) 0.054(3) 0.000(2) -0.010(2) 0.001(2)
O6A 0.155(7) 0.043(4) 0.125(6) -0.006(4) -0.101(5) 0.007(4)
O7A 0.047(2) 0.050(3) 0.031(2) -0.005(5) 0.0008(17) -0.006(5)
O8A 0.089(5) 0.076(5) 0.071(4) -0.029(3) 0.005(3) 0.021(4)
N1B 0.034(4) 0.036(4) 0.045(4) 0.003(3) 0.009(3) -0.009(3)
C1B 0.030(4) 0.027(4) 0.033(4) 0.002(3) 0.005(3) 0.001(3)
C2B 0.039(5) 0.037(4) 0.035(4) 0.001(3) 0.004(3) 0.001(3)
C3B 0.025(4) 0.048(5) 0.040(4) 0.009(3) 0.001(3) 0.003(3)
C4B 0.036(3) 0.036(5) 0.031(3) 0.002(5) -0.004(3) -0.005(5)
C5B 0.035(4) 0.042(7) 0.036(4) -0.001(3) 0.005(3) 0.008(3)
C6B 0.061(5) 0.069(8) 0.056(4) -0.027(6) 0.014(3) -0.005(6)
C7B 0.039(4) 0.076(10) 0.053(4) 0.021(5) 0.014(3) 0.012(5)
C8B 0.057(7) 0.096(8) 0.070(6) 0.015(6) 0.014(5) -0.013(6)
C9B 0.093(7) 0.081(11) 0.076(6) 0.011(5) 0.018(5) -0.025(5)
C10B 0.053(5) 0.045(6) 0.043(5) 0.001(4) 0.006(4) -0.016(4)
C11B 0.068(6) 0.072(6) 0.040(4) -0.007(4) 0.001(4) -0.015(5)
C12B 0.034(4) 0.056(9) 0.046(5) -0.007(4) -0.009(4) -0.005(4)
C13B 0.056(6) 0.056(5) 0.069(5) -0.018(5) 0.016(4) 0.008(4)
O1B 0.030(3) 0.055(3) 0.035(3) 0.005(2) 0.014(2) 0.002(2)
O2B 0.045(3) 0.051(4) 0.042(3) -0.010(3) 0.004(2) 0.001(2)
O3B 0.049(4) 0.073(4) 0.064(4) 0.018(3) 0.019(3) -0.004(3)
O4B 0.115(6) 0.176(12) 0.186(7) 0.087(7) 0.103(5) 0.050(6)
O5B 0.040(2) 0.039(4) 0.044(2) 0.004(3) -0.0072(18) 0.005(3)
O6B 0.146(6) 0.036(6) 0.082(4) 0.015(3) -0.029(3) -0.006(4)
O7B 0.048(3) 0.048(3) 0.039(3) -0.006(2) 0.006(2) 0.008(2)
O8B 0.085(5) 0.069(5) 0.038(4) -0.003(3) 0.010(3) 0.024(3)

loop_
_atom_type_symbol
_atom_type_description
_atom_type_scat_dispersion_real
_atom_type_scat_dispersion_imag
_atom_type_scat_source
C C 0.0033 0.0016 'International Tables Vol C Tables 4.2.6.8 and 6.1.1.4'
H H 0 0 'International Tables Vol C Tables 4.2.6.8 and 6.1.1.4'
N N 0.0061 0.0033 'International Tables Vol C Tables 4.2.6.8 and 6.1.1.4'
O O 0.0106 0.006 'International Tables Vol C Tables 4.2.6.8 and 6.1.1.4'
Cl Cl 0.1484 0.1585 'International Tables Vol C Tables 4.2.6.8 and 6.1.1.4'
Pt Pt -1.7033 8.3905 'International Tables Vol C Tables 4.2.6.8 and 6.1.1.4'

loop_
_geom_angle_atom_site_label_1
_geom_angle_atom_site_label_2
_geom_angle_atom_site_label_3
_geom_angle
_geom_angle_site_symmetry_1
_geom_angle_site_symmetry_3
_geom_angle_publ_flag
N1A Pt1 N1B 177.2(2) . . ?
N1A Pt1 Cl4 85.86(14) . . ?
N1B Pt1 Cl4 91.48(16) . . ?
N1A Pt1 Cl2 96.17(14) . . ?
N1B Pt1 Cl2 86.49(16) . . ?
Cl4 Pt1 Cl2 177.97(7) . . ?
C1A N1A Pt1 124.9(4) . . ?
C1A N1A H3 106(4) . . ?
Pt1 N1A H3 109(4) . . ?
C1A N1A H4 104(4) . . ?
Pt1 N1A H4 104(4) . . ?
H3 N1A H4 106(3) . . ?
N1A C1A C5A 112.3(6) . . ?
N1A C1A C2A 112.5(5) . . ?
C5A C1A C2A 108.2(5) . . ?
N1A C1A H1A 107.9 . . ?
C5A C1A H1A 107.9 . . ?
C2A C1A H1A 107.9 . . ?
O2A C2A O1A 108.5(5) . . ?
O2A C2A C1A 107.5(5) . . ?
O1A C2A C1A 108.9(5) . . ?
O2A C2A H2A 110.6 . . ?
O1A C2A H2A 110.6 . . ?
C1A C2A H2A 110.6 . . ?
O1A C3A C4A 108.5(6) . . ?
O1A C3A C7A 107.1(6) . . ?
C4A C3A C7A 112.6(6) . . ?
O1A C3A H3A 109.5 . . ?
C4A C3A H3A 109.5 . . ?
C7A C3A H3A 109.5 . . ?
O5A C4A C5A 111.0(5) . . ?
O5A C4A C3A 108.8(5) . . ?
C5A C4A C3A 109.2(5) . . ?
O5A C4A H4A 109.2 . . ?
C5A C4A H4A 109.2 . . ?
C3A C4A H4A 109.2 . . ?
O7A C5A C4A 110.5(5) . . ?
O7A C5A C1A 106.5(5) . . ?
C4A C5A C1A 110.2(5) . . ?
O7A C5A H5A 109.9 . . ?
C4A C5A H5A 109.9 . . ?
C1A C5A H5A 109.9 . . ?
O2A C6A H6A 109.5 . . ?
O2A C6A H6B 109.5 . . ?
H6A C6A H6B 109.5 . . ?
O2A C6A H6C 109.5 . . ?
H6A C6A H6C 109.5 . . ?
H6B C6A H6C 109.5 . . ?
O3A C7A C3A 109.6(6) . . ?
O3A C7A H7A 109.8 . . ?
C3A C7A H7A 109.8 . . ?
O3A C7A H7B 109.8 . . ?
C3A C7A H7B 109.8 . . ?
H7A C7A H7B 108.2 . . ?
O4A C8A O3A 123.7(8) . . ?
O4A C8A C9A 124.3(8) . . ?
O3A C8A C9A 112.0(8) . . ?
C8A C9A H9A 109.5 . . ?
C8A C9A H9B 109.5 . . ?
H9A C9A H9B 109.5 . . ?
C8A C9A H9C 109.5 . . ?
H9A C9A H9C 109.5 . . ?
H9B C9A H9C 109.5 . . ?
O6A C10A O5A 122.8(8) . . ?
O6A C10A C11A 126.0(7) . . ?
O5A C10A C11A 111.1(8) . . ?
C10A C11A H11A 109.5 . . ?
C10A C11A H11B 109.5 . . ?
H11A C11A H11B 109.5 . . ?
C10A C11A H11C 109.5 . . ?
H11A C11A H11C 109.5 . . ?
H11B C11A H11C 109.5 . . ?
O8A C12A O7A 123.1(8) . . ?
O8A C12A C13A 127.0(9) . . ?
O7A C12A C13A 109.8(8) . . ?
C12A C13A H13A 109.5 . . ?
C12A C13A H13B 109.5 . . ?
H13A C13A H13B 109.5 . . ?
C12A C13A H13C 109.5 . . ?
H13A C13A H13C 109.5 . . ?
H13B C13A H13C 109.5 . . ?
C3A O1A C2A 111.3(5) . . ?
C2A O2A C6A 114.7(6) . . ?
C8A O3A C7A 118.1(7) . . ?
C10A O5A C4A 117.4(6) . . ?
C12A O7A C5A 118.3(8) . . ?
C1B N1B Pt1 118.5(4) . . ?
C1B N1B H1 106(4) . . ?
Pt1 N1B H1 104(4) . . ?
C1B N1B H2 98(4) . . ?
Pt1 N1B H2 122(4) . . ?
H1 N1B H2 108(3) . . ?
N1B C1B C5B 112.4(5) . . ?
N1B C1B C2B 110.5(5) . . ?
C5B C1B C2B 107.8(5) . . ?
N1B C1B H1B 108.7 . . ?
C5B C1B H1B 108.7 . . ?
C2B C1B H1B 108.7 . . ?
O2B C2B O1B 109.0(5) . . ?
O2B C2B C1B 107.3(5) . . ?
O1B C2B C1B 109.3(5) . . ?
O2B C2B H2B 110.4 . . ?
O1B C2B H2B 110.4 . . ?
C1B C2B H2B 110.4 . . ?
O1B C3B C7B 108.0(5) . . ?
O1B C3B C4B 108.8(5) . . ?
C7B C3B C4B 114.3(7) . . ?
O1B C3B H3B 108.6 . . ?
C7B C3B H3B 108.6 . . ?
C4B C3B H3B 108.6 . . ?
O5B C4B C5B 108.3(5) . . ?
O5B C4B C3B 106.0(6) . . ?
C5B C4B C3B 111.0(7) . . ?
O5B C4B H4B 110.5 . . ?
C5B C4B H4B 110.5 . . ?
C3B C4B H4B 110.5 . . ?
O7B C5B C4B 107.9(6) . . ?
O7B C5B C1B 108.5(5) . . ?
C4B C5B C1B 110.5(5) . . ?
O7B C5B H5B 110 . . ?
C4B C5B H5B 110 . . ?
C1B C5B H5B 110 . . ?
O2B C6B H6D 109.5 . . ?
O2B C6B H6E 109.5 . . ?
H6D C6B H6E 109.5 . . ?
O2B C6B H6F 109.5 . . ?
H6D C6B H6F 109.5 . . ?
H6E C6B H6F 109.5 . . ?
O3B C7B C3B 110.7(6) . . ?
O3B C7B H7C 109.5 . . ?
C3B C7B H7C 109.5 . . ?
O3B C7B H7D 109.5 . . ?
C3B C7B H7D 109.5 . . ?
H7C C7B H7D 108.1 . . ?
O4B C8B O3B 119.8(9) . . ?
O4B C8B C9B 127.8(9) . . ?
O3B C8B C9B 112.3(9) . . ?
C8B C9B H9D 109.5 . . ?
C8B C9B H9E 109.5 . . ?
H9D C9B H9E 109.5 . . ?
C8B C9B H9F 109.5 . . ?
H9D C9B H9F 109.5 . . ?
H9E C9B H9F 109.5 . . ?
O6B C10B O5B 123.7(7) . . ?
O6B C10B C11B 126.3(8) . . ?
O5B C10B C11B 109.9(7) . . ?
C10B C11B H11D 109.5 . . ?
C10B C11B H11E 109.5 . . ?
H11D C11B H11E 109.5 . . ?
C10B C11B H11F 109.5 . . ?
H11D C11B H11F 109.5 . . ?
H11E C11B H11F 109.5 . . ?
O8B C12B O7B 121.9(8) . . ?
O8B C12B C13B 125.5(8) . . ?
O7B C12B C13B 112.6(7) . . ?
C12B C13B H13D 109.5 . . ?
C12B C13B H13E 109.5 . . ?
H13D C13B H13E 109.5 . . ?
C12B C13B H13F 109.5 . . ?
H13D C13B H13F 109.5 . . ?
H13E C13B H13F 109.5 . . ?
C2B O1B C3B 112.5(4) . . ?
C2B O2B C6B 113.6(6) . . ?
C8B O3B C7B 116.7(7) . . ?
C10B O5B C4B 117.8(7) . . ?
C12B O7B C5B 118.8(6) . . ?

loop_
_geom_bond_atom_site_label_1
_geom_bond_atom_site_label_2
_geom_bond_distance
_geom_bond_site_symmetry_2
_geom_bond_publ_flag
Cl2 Pt1 2.2987(17) . ?
Cl4 Pt1 2.2910(17) . ?
Pt1 N1A 2.057(5) . ?
Pt1 N1B 2.058(6) . ?
N1A C1A 1.488(8) . ?
N1A H3 0.96(4) . ?
N1A H4 0.942(19) . ?
C1A C5A 1.519(8) . ?
C1A C2A 1.525(8) . ?
C1A H1A 0.98 . ?
C2A O2A 1.372(7) . ?
C2A O1A 1.436(7) . ?
C2A H2A 0.98 . ?
C3A O1A 1.424(8) . ?
C3A C4A 1.505(8) . ?
C3A C7A 1.515(9) . ?
C3A H3A 0.98 . ?
C4A O5A 1.432(7) . ?
C4A C5A 1.504(8) . ?
C4A H4A 0.98 . ?
C5A O7A 1.444(7) . ?
C5A H5A 0.98 . ?
C6A O2A 1.422(8) . ?
C6A H6A 0.96 . ?
C6A H6B 0.96 . ?
C6A H6C 0.96 . ?
C7A O3A 1.437(8) . ?
C7A H7A 0.97 . ?
C7A H7B 0.97 . ?
C8A O4A 1.184(9) . ?
C8A O3A 1.312(9) . ?
C8A C9A 1.478(12) . ?
C9A H9A 0.96 . ?
C9A H9B 0.96 . ?
C9A H9C 0.96 . ?
C10A O6A 1.167(9) . ?
C10A O5A 1.363(9) . ?
C10A C11A 1.464(11) . ?
C11A H11A 0.96 . ?
C11A H11B 0.96 . ?
C11A H11C 0.96 . ?
C12A O8A 1.181(9) . ?
C12A O7A 1.362(11) . ?
C12A C13A 1.489(10) . ?
C13A H13A 0.96 . ?
C13A H13B 0.96 . ?
C13A H13C 0.96 . ?
N1B C1B 1.487(8) . ?
N1B H1 0.94(4) . ?
N1B H2 0.95(4) . ?
C1B C5B 1.512(8) . ?
C1B C2B 1.544(8) . ?
C1B H1B 0.98 . ?
C2B O2B 1.372(7) . ?
C2B O1B 1.429(7) . ?
C2B H2B 0.98 . ?
C3B O1B 1.430(7) . ?
C3B C7B 1.493(9) . ?
C3B C4B 1.532(10) . ?
C3B H3B 0.98 . ?
C4B O5B 1.451(6) . ?
C4B C5B 1.510(9) . ?
C4B H4B 0.98 . ?
C5B O7B 1.440(7) . ?
C5B H5B 0.98 . ?
C6B O2B 1.429(11) . ?
C6B H6D 0.96 . ?
C6B H6E 0.96 . ?
C6B H6F 0.96 . ?
C7B O3B 1.431(11) . ?
C7B H7C 0.97 . ?
C7B H7D 0.97 . ?
C8B O4B 1.193(11) . ?
C8B O3B 1.325(10) . ?
C8B C9B 1.472(12) . ?
C9B H9D 0.96 . ?
C9B H9E 0.96 . ?
C9B H9F 0.96 . ?
C10B O6B 1.185(9) . ?
C10B O5B 1.348(10) . ?
C10B C11B 1.487(9) . ?
C11B H11D 0.96 . ?
C11B H11E 0.96 . ?
C11B H11F 0.96 . ?
C12B O8B 1.218(9) . ?
C12B O7B 1.339(9) . ?
C12B C13B 1.479(11) . ?
C13B H13D 0.96 . ?
C13B H13E 0.96 . ?
C13B H13F 0.96 . ?

loop_
_geom_hbond_atom_site_label_D
_geom_hbond_atom_site_label_H
_geom_hbond_atom_site_label_A
_geom_hbond_distance_DH
_geom_hbond_distance_HA
_geom_hbond_distance_DA
_geom_hbond_angle_DHA
_geom_hbond_site_symmetry_A
N1A H4 O8A 0.942(19) 2.36(3) 3.247(8) 158(5) 1_545
N1A H3 Cl2 0.96(4) 2.56(3) 3.443(5) 154(4) 1_545
N1B H1 Cl4 0.94(4) 2.75(5) 3.460(6) 133(4) 1_565

loop_
_geom_torsion_atom_site_label_1
_geom_torsion_atom_site_label_2
_geom_torsion_atom_site_label_3
_geom_torsion_atom_site_label_4
_geom_torsion
_geom_torsion_site_symmetry_1
_geom_torsion_site_symmetry_2
_geom_torsion_site_symmetry_3
_geom_torsion_site_symmetry_4
_geom_torsion_publ_flag
Cl4 Pt1 N1A C1A -132.2(5) . . . . ?
Cl2 Pt1 N1A C1A 47.9(5) . . . . ?
Pt1 N1A C1A C5A 35.9(6) . . . . ?
Pt1 N1A C1A C2A -86.4(6) . . . . ?
N1A C1A C2A O2A -59.7(7) . . . . ?
C5A C1A C2A O2A 175.7(5) . . . . ?
N1A C1A C2A O1A -177.1(5) . . . . ?
C5A C1A C2A O1A 58.3(7) . . . . ?
O1A C3A C4A O5A 178.6(5) . . . . ?
C7A C3A C4A O5A 60.2(7) . . . . ?
O1A C3A C4A C5A -60.0(7) . . . . ?
C7A C3A C4A C5A -178.5(6) . . . . ?
O5A C4A C5A O7A -65.8(7) . . . . ?
C3A C4A C5A O7A 174.2(6) . . . . ?
O5A C4A C5A C1A 176.8(5) . . . . ?
C3A C4A C5A C1A 56.8(7) . . . . ?
N1A C1A C5A O7A 59.8(6) . . . . ?
C2A C1A C5A O7A -175.5(5) . . . . ?
N1A C1A C5A C4A 179.7(5) . . . . ?
C2A C1A C5A C4A -55.6(6) . . . . ?
O1A C3A C7A O3A -69.4(7) . . . . ?
C4A C3A C7A O3A 49.9(8) . . . . ?
C4A C3A O1A C2A 65.2(6) . . . . ?
C7A C3A O1A C2A -173.0(5) . . . . ?
O2A C2A O1A C3A 178.5(5) . . . . ?
C1A C2A O1A C3A -64.8(7) . . . . ?
O1A C2A O2A C6A -75.6(7) . . . . ?
C1A C2A O2A C6A 166.8(6) . . . . ?
O4A C8A O3A C7A -5.7(12) . . . . ?
C9A C8A O3A C7A 175.1(6) . . . . ?
C3A C7A O3A C8A -140.0(7) . . . . ?
O6A C10A O5A C4A 5.3(14) . . . . ?
C11A C10A O5A C4A -176.5(8) . . . . ?
C5A C4A O5A C10A 105.0(7) . . . . ?
C3A C4A O5A C10A -134.8(7) . . . . ?
O8A C12A O7A C5A -5.1(11) . . . . ?
C13A C12A O7A C5A 176.6(6) . . . . ?
C4A C5A O7A C12A 101.4(6) . . . . ?
C1A C5A O7A C12A -138.9(6) . . . . ?
Cl4 Pt1 N1B C1B -50.5(4) . . . . ?
Cl2 Pt1 N1B C1B 129.4(4) . . . . ?
Pt1 N1B C1B C5B -84.4(6) . . . . ?
Pt1 N1B C1B C2B 155.2(4) . . . . ?
N1B C1B C2B O2B -58.9(7) . . . . ?
C5B C1B C2B O2B 177.9(5) . . . . ?
N1B C1B C2B O1B -176.9(5) . . . . ?
C5B C1B C2B O1B 59.8(6) . . . . ?
O1B C3B C4B O5B -172.8(6) . . . . ?
C7B C3B C4B O5B 66.4(9) . . . . ?
O1B C3B C4B C5B -55.5(7) . . . . ?
C7B C3B C4B C5B -176.2(6) . . . . ?
O5B C4B C5B O7B -70.9(9) . . . . ?
C3B C4B C5B O7B 173.2(5) . . . . ?
O5B C4B C5B C1B 170.6(6) . . . . ?
C3B C4B C5B C1B 54.7(8) . . . . ?
N1B C1B C5B O7B 64.2(7) . . . . ?
C2B C1B C5B O7B -173.7(5) . . . . ?
N1B C1B C5B C4B -177.7(6) . . . . ?
C2B C1B C5B C4B -55.7(8) . . . . ?
O1B C3B C7B O3B -56.1(8) . . . . ?
C4B C3B C7B O3B 65.1(8) . . . . ?
O2B C2B O1B C3B 178.2(5) . . . . ?
C1B C2B O1B C3B -64.8(6) . . . . ?
C7B C3B O1B C2B -173.9(6) . . . . ?
C4B C3B O1B C2B 61.5(7) . . . . ?
O1B C2B O2B C6B -77.2(7) . . . . ?
C1B C2B O2B C6B 164.6(6) . . . . ?
O4B C8B O3B C7B 3.9(14) . . . . ?
C9B C8B O3B C7B -176.4(7) . . . . ?
C3B C7B O3B C8B 152.3(7) . . . . ?
O6B C10B O5B C4B 0.3(10) . . . . ?
C11B C10B O5B C4B -179.0(5) . . . . ?
C5B C4B O5B C10B 110.1(8) . . . . ?
C3B C4B O5B C10B -130.8(7) . . . . ?
O8B C12B O7B C5B 0.5(11) . . . . ?
C13B C12B O7B C5B 180.0(6) . . . . ?
C4B C5B O7B C12B 113.8(6) . . . . ?
C1B C5B O7B C12B -126.5(6) . . . . ?
